data_4347277
loop_
_publ_author_name
'Li, Li'
'Nishihara, Sadafumi'
'Inoue, Katsuya'
'Kurmoo, Mohamedally'

_publ_section_title
;
 Progressive Transformation between Two Magnetic Ground States for One
 Crystal Structure of a Chiral Molecular Magnet.
;
_journal_issue 6
_journal_name_full 'Inorganic chemistry'
_journal_page_first 3047
_journal_page_last 3057
_journal_paper_doi 10.1021/acs.inorgchem.5b02956
_journal_volume 55
_journal_year 2016
_chemical_formula_sum 'C5 H8 Mn1.33 N4 O2.5'
_chemical_formula_weight 237.41
_space_group_IT_number 173
_space_group_name_Hall 'P 6c'
_space_group_name_H-M_alt 'P 63'
_symmetry_cell_setting hexagonal
_symmetry_space_group_name_H-M 'P 63'
_atom_sites_solution_hydrogens geom
_atom_sites_solution_primary direct
_atom_sites_solution_secondary difmap
_audit_creation_method SHELXL-97
_cell_angle_alpha 90.00
_cell_angle_beta 90.00
_cell_angle_gamma 120.00
_cell_formula_units_Z 6
_cell_length_a 13.4750(9)
_cell_length_b 13.4750(9)
_cell_length_c 8.0291(5)
_cell_measurement_reflns_used 8201
_cell_measurement_temperature 293(2)
_cell_measurement_theta_max 27.84
_cell_measurement_theta_min 3.02
_cell_volume 1262.57(14)
_computing_cell_refinement 'Bruker SAINT'
_computing_data_collection 'Bruker APEX2'
_computing_data_reduction 'Bruker SAINT'
_computing_structure_refinement 'SHELXL-97 (Sheldrick, 1997)'
_computing_structure_solution 'SHELXS-97 (Sheldrick, 1990)'
_diffrn_ambient_temperature 293(2)
_diffrn_measured_fraction_theta_full 0.996
_diffrn_measured_fraction_theta_max 0.961
_diffrn_measurement_device_type 'Bruker APEX-II CCD'
_diffrn_measurement_method '\f and \w scans'
_diffrn_radiation_monochromator graphite
_diffrn_radiation_source 'fine-focus sealed tube'
_diffrn_radiation_type MoK\a
_diffrn_radiation_wavelength 0.71073
_diffrn_reflns_av_R_equivalents 0.0182
_diffrn_reflns_av_sigmaI/netI 0.0190
_diffrn_reflns_limit_h_max 17
_diffrn_reflns_limit_h_min -15
_diffrn_reflns_limit_k_max 14
_diffrn_reflns_limit_k_min -17
_diffrn_reflns_limit_l_max 10
_diffrn_reflns_limit_l_min -9
_diffrn_reflns_number 8791
_diffrn_reflns_theta_full 25.00
_diffrn_reflns_theta_max 27.84
_diffrn_reflns_theta_min 3.02
_diffrn_standards_number 0
_exptl_absorpt_coefficient_mu 2.019
_exptl_absorpt_correction_T_max 0.9058
_exptl_absorpt_correction_T_min 0.4989
_exptl_absorpt_correction_type multi-scan
_exptl_crystal_colour black
_exptl_crystal_density_diffrn 1.873
_exptl_crystal_density_method 'not measured'
_exptl_crystal_description prism
_exptl_crystal_F_000 716
_exptl_crystal_size_max 0.40
_exptl_crystal_size_mid 0.05
_exptl_crystal_size_min 0.05
_refine_diff_density_max 0.482
_refine_diff_density_min -0.330
_refine_diff_density_rms 0.056
_refine_ls_abs_structure_details 'Flack H D (1983), Acta Cryst. A39, 876-881'
_refine_ls_abs_structure_Flack 0.040(15)
_refine_ls_extinction_method none
_refine_ls_goodness_of_fit_ref 1.122
_refine_ls_hydrogen_treatment mixed
_refine_ls_matrix_type full
_refine_ls_number_parameters 124
_refine_ls_number_reflns 1815
_refine_ls_number_restraints 1
_refine_ls_restrained_S_all 1.122
_refine_ls_R_factor_all 0.0187
_refine_ls_R_factor_gt 0.0183
_refine_ls_shift/su_max 0.000
_refine_ls_shift/su_mean 0.000
_refine_ls_structure_factor_coef Fsqd
_refine_ls_weighting_details 'calc w=1/[\s^2^(Fo^2^)+(0.0255P)^2^+0.1928P] where P=(Fo^2^+2Fc^2^)/3'
_refine_ls_weighting_scheme calc
_refine_ls_wR_factor_gt 0.0462
_refine_ls_wR_factor_ref 0.0464
_reflns_number_gt 1789
_reflns_number_total 1815
_reflns_threshold_expression >2sigma(I)
_cod_data_source_file ic5b02956_si_003.cif
_cod_data_source_block D1-SG_dehydrated_293K
_cod_depositor_comments
;
The following automatic conversions were performed:

data item '_symmetry_cell_setting' value 'Hexagonal' was changed to
'hexagonal' in accordance with the
/home/saulius/struct/COD-crude-data/automatic-downloads/DataCite-retrospective/ACS/depositions/lib/dictionaries/cif_core.dic
dictionary named 'cif_core.dic' version 2.4.2 last updated on
2011-04-26.

Automatic conversion script
Id: cif_fix_values 6909 2019-04-08 15:41:33Z antanas 
;
_cod_original_sg_symbol_H-M P6(3)
_cod_original_formula_sum 'C5 H8 Mn1.33 N4 O2.50'
_cod_database_code 4347277

loop_
_symmetry_equiv_pos_as_xyz
'x, y, z'
'-x, -y, z+1/2'
'-y, x-y, z'
'-x+y, -x, z'
'x-y, x, z+1/2'
'y, -x+y, z+1/2'

loop_
_atom_site_label
_atom_site_type_symbol
_atom_site_fract_x
_atom_site_fract_y
_atom_site_fract_z
_atom_site_U_iso_or_equiv
_atom_site_adp_type
_atom_site_occupancy
_atom_site_symmetry_multiplicity
_atom_site_calc_flag
_atom_site_refinement_flags
Mn2 Mn 0.3333 0.6667 -0.42100(6) 0.01200(10) Uani 1 3 d S
Mn1 Mn 0.30265(2) 0.33739(2) -0.04584(4) 0.01980(8) Uani 1 1 d .
O2 O 0.22656(12) 0.17902(11) 0.0935(2) 0.0297(3) Uani 1 1 d .
C5 C 0.53497(13) 0.32188(12) -0.0501(3) 0.0177(3) Uani 1 1 d .
C4 C 0.35407(13) 0.55960(14) -0.2757(2) 0.0188(4) Uani 1 1 d .
O1 O 0.23911(13) 0.05498(11) 0.2574(2) 0.0319(3) Uani 1 1 d .
C1 C 0.26342(15) 0.15580(14) 0.2215(2) 0.0201(4) Uani 1 1 d .
N1 N 0.34632(15) 0.20777(14) 0.5015(2) 0.0258(3) Uani 1 1 d .
H1A H 0.2861 0.1977 0.5629 0.031 Uiso 1 1 calc R
H1B H 0.4113 0.2561 0.5557 0.031 Uiso 1 1 calc R
C2 C 0.34394(14) 0.25337(14) 0.3364(2) 0.0184(3) Uani 1 1 d .
H1 H 0.4211 0.2850 0.2898 0.022 Uiso 1 1 calc R
N2 N 0.36683(13) 0.42781(13) 0.1982(2) 0.0249(4) Uani 1 1 d .
H2A H 0.4437 0.4607 0.2004 0.030 Uiso 1 1 calc R
H2B H 0.3495 0.4841 0.2053 0.030 Uiso 1 1 calc R
C3 C 0.31899(19) 0.35239(17) 0.3453(3) 0.0271(4) Uani 1 1 d .
H2 H 0.2368 0.3219 0.3499 0.032 Uiso 1 1 calc R
H3 H 0.3525 0.3965 0.4459 0.032 Uiso 1 1 calc R
N4 N 0.45553(14) 0.31973(14) -0.1074(2) 0.0258(4) Uani 1 1 d .
N3 N 0.36777(14) 0.49852(14) -0.1913(3) 0.0305(4) Uani 1 1 d .
O3 O 0.3333 0.6667 0.091(4) 0.182(15) Uani 0.36(2) 3 d SP
O5 O 0.0000 0.0000 0.4625(15) 0.088(3) Uani 0.828(18) 3 d SP
O4 O 0.0000 0.0000 0.1169(7) 0.0353(19) Uani 0.822(16) 3 d SP

loop_
_atom_site_aniso_label
_atom_site_aniso_U_11
_atom_site_aniso_U_22
_atom_site_aniso_U_33
_atom_site_aniso_U_23
_atom_site_aniso_U_13
_atom_site_aniso_U_12
Mn2 0.01009(11) 0.01009(11) 0.0158(2) 0.000 0.000 0.00505(6)
Mn1 0.01993(13) 0.02014(13) 0.01979(15) 0.00314(12) -0.00421(12) 0.01037(10)
O2 0.0352(7) 0.0224(6) 0.0265(8) 0.0047(6) -0.0114(7) 0.0106(6)
C5 0.0183(7) 0.0139(7) 0.0203(8) -0.0008(7) -0.0009(8) 0.0076(6)
C4 0.0125(7) 0.0178(8) 0.0237(10) 0.0020(7) 0.0027(7) 0.0058(6)
O1 0.0422(8) 0.0170(6) 0.0300(9) 0.0034(6) -0.0117(7) 0.0098(6)
C1 0.0205(8) 0.0201(8) 0.0206(10) 0.0040(7) 0.0011(7) 0.0108(7)
N1 0.0363(9) 0.0297(8) 0.0164(9) 0.0008(6) -0.0031(6) 0.0203(7)
C2 0.0240(8) 0.0188(8) 0.0170(9) 0.0029(7) 0.0013(8) 0.0142(7)
N2 0.0300(8) 0.0172(7) 0.0287(10) 0.0003(6) -0.0076(7) 0.0127(6)
C3 0.0391(10) 0.0263(9) 0.0260(13) -0.0013(8) -0.0027(9) 0.0241(8)
N4 0.0221(8) 0.0249(8) 0.0328(10) -0.0008(6) -0.0058(6) 0.0135(6)
N3 0.0247(8) 0.0307(9) 0.0386(11) 0.0152(8) 0.0046(7) 0.0157(7)
O3 0.23(2) 0.23(2) 0.089(16) 0.000 0.000 0.115(10)
O5 0.054(2) 0.054(2) 0.156(10) 0.000 0.000 0.0270(10)
O4 0.0081(10) 0.0081(10) 0.090(5) 0.000 0.000 0.0041(5)

loop_
_atom_type_symbol
_atom_type_description
_atom_type_scat_dispersion_real
_atom_type_scat_dispersion_imag
_atom_type_scat_source
C C 0.0033 0.0016 'International Tables Vol C Tables 4.2.6.8 and 6.1.1.4'
H H 0.0000 0.0000 'International Tables Vol C Tables 4.2.6.8 and 6.1.1.4'
N N 0.0061 0.0033 'International Tables Vol C Tables 4.2.6.8 and 6.1.1.4'
O O 0.0106 0.0060 'International Tables Vol C Tables 4.2.6.8 and 6.1.1.4'
Mn Mn 0.3368 0.7283 'International Tables Vol C Tables 4.2.6.8 and 6.1.1.4'

loop_
_geom_angle_atom_site_label_1
_geom_angle_atom_site_label_2
_geom_angle_atom_site_label_3
_geom_angle
_geom_angle_site_symmetry_1
_geom_angle_site_symmetry_3
C4 Mn2 C4 88.85(8) 4_565 3_665
C4 Mn2 C4 88.85(8) 4_565 .
C4 Mn2 C4 88.85(8) 3_665 .
C4 Mn2 C5 90.32(7) 4_565 6_564
C4 Mn2 C5 85.30(7) 3_665 6_564
C4 Mn2 C5 174.11(8) . 6_564
C4 Mn2 C5 85.30(7) 4_565 5_554
C4 Mn2 C5 174.10(8) 3_665 5_554
C4 Mn2 C5 90.32(7) . 5_554
C5 Mn2 C5 95.43(8) 6_564 5_554
C4 Mn2 C5 174.10(8) 4_565 2_664
C4 Mn2 C5 90.32(7) 3_665 2_664
C4 Mn2 C5 85.30(7) . 2_664
C5 Mn2 C5 95.43(8) 6_564 2_664
C5 Mn2 C5 95.43(8) 5_554 2_664
O2 Mn1 O1 86.15(6) . 5_554
O2 Mn1 N3 175.68(6) . .
O1 Mn1 N3 91.39(7) 5_554 .
O2 Mn1 N2 87.01(6) . .
O1 Mn1 N2 159.59(6) 5_554 .
N3 Mn1 N2 94.12(7) . .
O2 Mn1 N4 90.96(6) . .
O1 Mn1 N4 102.13(6) 5_554 .
N3 Mn1 N4 93.04(6) . .
N2 Mn1 N4 97.18(6) . .
O2 Mn1 N1 88.42(6) . 5_554
O1 Mn1 N1 73.65(6) 5_554 5_554
N3 Mn1 N1 87.48(6) . 5_554
N2 Mn1 N1 86.97(6) . 5_554
N4 Mn1 N1 175.77(6) . 5_554
C1 O2 Mn1 128.49(12) . .
N4 C5 Mn2 171.73(18) . 2_665
N3 C4 Mn2 179.02(16) . .
C1 O1 Mn1 117.18(12) . 6
O2 C1 O1 122.47(17) . .
O2 C1 C2 118.85(15) . .
O1 C1 C2 118.65(15) . .
C2 N1 Mn1 105.88(11) . 6
C2 N1 H1A 110.6 . .
Mn1 N1 H1A 110.6 6 .
C2 N1 H1B 110.6 . .
Mn1 N1 H1B 110.6 6 .
H1A N1 H1B 108.7 . .
N1 C2 C1 109.87(14) . .
N1 C2 C3 112.52(16) . .
C1 C2 C3 114.03(14) . .
N1 C2 H1 106.6 . .
C1 C2 H1 106.6 . .
C3 C2 H1 106.6 . .
C3 N2 Mn1 114.05(12) . .
C3 N2 H2A 108.7 . .
Mn1 N2 H2A 108.7 . .
C3 N2 H2B 108.7 . .
Mn1 N2 H2B 108.7 . .
H2A N2 H2B 107.6 . .
N2 C3 C2 110.57(17) . .
N2 C3 H2 109.5 . .
C2 C3 H2 109.5 . .
N2 C3 H3 109.5 . .
C2 C3 H3 109.5 . .
H2 C3 H3 108.1 . .
C5 N4 Mn1 143.15(17) . .
C4 N3 Mn1 151.92(15) . .

loop_
_geom_bond_atom_site_label_1
_geom_bond_atom_site_label_2
_geom_bond_distance
_geom_bond_site_symmetry_2
Mn2 C4 1.9807(18) 4_565
Mn2 C4 1.9807(18) 3_665
Mn2 C4 1.9807(18) .
Mn2 C5 1.9933(17) 6_564
Mn2 C5 1.9933(17) 5_554
Mn2 C5 1.9933(17) 2_664
Mn1 O2 2.1607(13) .
Mn1 O1 2.1644(15) 5_554
Mn1 N3 2.2234(16) .
Mn1 N2 2.2402(18) .
Mn1 N4 2.2438(16) .
Mn1 N1 2.3053(16) 5_554
O2 C1 1.248(2) .
C5 N4 1.152(2) .
C5 Mn2 1.9932(17) 2_665
C4 N3 1.150(3) .
O1 C1 1.261(2) .
O1 Mn1 2.1644(15) 6
C1 C2 1.526(2) .
N1 C2 1.468(2) .
N1 Mn1 2.3054(16) 6
N1 H1A 0.9000 .
N1 H1B 0.9000 .
C2 C3 1.532(2) .
C2 H1 0.9800 .
N2 C3 1.479(3) .
N2 H2A 0.9000 .
N2 H2B 0.9000 .
C3 H2 0.9700 .
C3 H3 0.9700 .
O5 O4 1.240(9) 2
O4 O5 1.240(9) 2_554

loop_
_geom_hbond_atom_site_label_D
_geom_hbond_atom_site_label_H
_geom_hbond_atom_site_label_A
_geom_hbond_distance_DH
_geom_hbond_distance_HA
_geom_hbond_distance_DA
_geom_hbond_angle_DHA
_geom_hbond_site_symmetry_A
N1 H1A O1 0.90 2.32 3.178(2) 158.2 5

loop_
_geom_torsion_atom_site_label_1
_geom_torsion_atom_site_label_2
_geom_torsion_atom_site_label_3
_geom_torsion_atom_site_label_4
_geom_torsion
_geom_torsion_site_symmetry_1
O1 Mn1 O2 C1 164.93(17) 5_554
N3 Mn1 O2 C1 -139.6(9) .
N2 Mn1 O2 C1 -34.31(17) .
N4 Mn1 O2 C1 62.83(17) .
N1 Mn1 O2 C1 -121.35(17) 5_554
C4 Mn2 C4 N3 -132(10) 4_565
C4 Mn2 C4 N3 -43(11) 3_665
C5 Mn2 C4 N3 -50(11) 6_564
C5 Mn2 C4 N3 142(10) 5_554
C5 Mn2 C4 N3 47(10) 2_664
Mn1 O2 C1 O1 -152.81(15) .
Mn1 O2 C1 C2 25.2(2) .
Mn1 O1 C1 O2 167.61(14) 6
Mn1 O1 C1 C2 -10.5(2) 6
Mn1 N1 C2 C1 37.37(15) 6
Mn1 N1 C2 C3 165.59(12) 6
O2 C1 C2 N1 161.16(16) .
O1 C1 C2 N1 -20.7(2) .
O2 C1 C2 C3 33.8(2) .
O1 C1 C2 C3 -148.08(18) .
O2 Mn1 N2 C3 -9.57(12) .
O1 Mn1 N2 C3 61.0(2) 5_554
N3 Mn1 N2 C3 166.25(12) .
N4 Mn1 N2 C3 -100.16(13) .
N1 Mn1 N2 C3 79.00(13) 5_554
Mn1 N2 C3 C2 57.11(18) .
N1 C2 C3 N2 154.50(16) .
C1 C2 C3 N2 -79.5(2) .
Mn2 C5 N4 Mn1 -7.9(12) 2_665
O2 Mn1 N4 C5 -68.6(2) .
O1 Mn1 N4 C5 -154.8(2) 5_554
N3 Mn1 N4 C5 113.1(2) .
N2 Mn1 N4 C5 18.5(2) .
N1 Mn1 N4 C5 -150.0(8) 5_554
Mn2 C4 N3 Mn1 178(100) .
O2 Mn1 N3 C4 -12.8(12) .
O1 Mn1 N3 C4 42.5(4) 5_554
N2 Mn1 N3 C4 -117.8(4) .
N4 Mn1 N3 C4 144.7(4) .
N1 Mn1 N3 C4 -31.1(4) 5_554
